data_4307506
loop_
_publ_author_name
'Yu-Fei Song'
'John F. Berry'
'Eckhard Bill'
'Eberhard Bothe'
'Thomas Weyherm\"uller'
'Karl Wieghardt'

_publ_contact_author_address
;  Department of Chemistry
   University of Glasgow
   G12, 8QQ, Glasgow
   UK
;
_publ_contact_author_email ysong@chem.gla.ac.uk
_publ_contact_author_name 'Y.-F. Song'
_publ_section_title
;
Iron Complexes of New Pentadentate Ligands Containing the
1,4,7-Triazacyclononane-1,4-diacetate Motif. Spectroscopic, Electro-, and
Photochemical Studies
;
_journal_name_full 'Inorganic Chemistry'
_journal_page_first 2208
_journal_page_last 2219
_journal_paper_doi 10.1021/ic062001j
_journal_volume 46
_journal_year 2007
_chemical_formula_sum 'C17 H23 Fe N6 O4'
_chemical_formula_weight 431.26
_chemical_name_systematic
; 
 ? 
;
_space_group_IT_number 19
_symmetry_cell_setting orthorhombic
_symmetry_space_group_name_Hall 'P 2ac 2ab'
_symmetry_space_group_name_H-M 'P 21 21 21'
_atom_sites_solution_hydrogens geom
_atom_sites_solution_primary direct
_atom_sites_solution_secondary difmap
_audit_creation_method SHELXL-97
_cell_angle_alpha 90.00
_cell_angle_beta 90.00
_cell_angle_gamma 90.00
_cell_formula_units_Z 4
_cell_length_a 7.4733(2)
_cell_length_b 12.9538(4)
_cell_length_c 18.9587(4)
_cell_measurement_temperature 100(2)
_cell_volume 1835.35(8)
_computing_cell_refinement 'Nonius Collect Software'
_computing_data_collection 'Nonius Collect Software'
_computing_data_reduction 'Nonius Collect Software'
_computing_structure_refinement 'SHELXL-97 (Sheldrick, 1997)'
_computing_structure_solution 'SHELXS-97 (Sheldrick, 1990)'
_diffrn_ambient_temperature 100(2)
_diffrn_measured_fraction_theta_full 0.998
_diffrn_measured_fraction_theta_max 0.998
_diffrn_measurement_device_type 'Bruker-Nonius Kappa-CCD'
_diffrn_measurement_method '343 images at 1.0 deg. in phi, 585 images at 1.0 deg in \w, 50 sec./frame'
_diffrn_radiation_monochromator graphite
_diffrn_radiation_source 'rotating anode'
_diffrn_radiation_type MoK\a
_diffrn_radiation_wavelength 0.71073
_diffrn_reflns_av_R_equivalents 0.0482
_diffrn_reflns_av_sigmaI/netI 0.0292
_diffrn_reflns_limit_h_max 10
_diffrn_reflns_limit_h_min -10
_diffrn_reflns_limit_k_max 18
_diffrn_reflns_limit_k_min -18
_diffrn_reflns_limit_l_max 27
_diffrn_reflns_limit_l_min -27
_diffrn_reflns_number 46198
_diffrn_reflns_theta_full 30.99
_diffrn_reflns_theta_max 30.99
_diffrn_reflns_theta_min 2.93
_exptl_absorpt_coefficient_mu 0.860
_exptl_absorpt_correction_type none
_exptl_crystal_colour orange
_exptl_crystal_density_diffrn 1.561
_exptl_crystal_density_method 'not measured'
_exptl_crystal_description 'transparent block'
_exptl_crystal_F_000 900
_exptl_crystal_size_max 0.07
_exptl_crystal_size_mid 0.04
_exptl_crystal_size_min 0.03
_refine_diff_density_max 0.309
_refine_diff_density_min -0.254
_refine_diff_density_rms 0.049
_refine_ls_abs_structure_details 'Flack H D (1983), Acta Cryst. A39, 876-881'
_refine_ls_abs_structure_Flack 0.001(8)
_refine_ls_extinction_method none
_refine_ls_goodness_of_fit_ref 1.039
_refine_ls_hydrogen_treatment mixed
_refine_ls_matrix_type full
_refine_ls_number_parameters 253
_refine_ls_number_reflns 5837
_refine_ls_number_restraints 0
_refine_ls_restrained_S_all 1.039
_refine_ls_R_factor_all 0.0287
_refine_ls_R_factor_gt 0.0251
_refine_ls_shift/su_max 0.001
_refine_ls_shift/su_mean 0.000
_refine_ls_structure_factor_coef Fsqd
_refine_ls_weighting_details 'w=1/[\s^2^(Fo^2^)+(0.0251P)^2^+0.4049P] where P=(Fo^2^+2Fc^2^)/3'
_refine_ls_weighting_scheme calc
_refine_ls_wR_factor_gt 0.0550
_refine_ls_wR_factor_ref 0.0565
_reflns_number_gt 5494
_reflns_number_total 5837
_reflns_threshold_expression >2sigma(I)
_cod_data_source_file ic062001jsi20070105_015228_4.cif
_cod_data_source_block 19
_cod_depositor_comments
;
The following automatic conversions were performed:
'_symmetry_cell_setting' value 'Orthorhombic' changed to 'orthorhombic'
according to '/home/saulius/struct/CIF-dictionaries/cif_core.dic'
dictionary named 'cif_core.dic' version 2.4.1 from 2010-06-29.

Automatic conversion script
Id: cif_fix_enum 1527 2010-12-29 10:47:43Z saulius 

The following automatic conversions were performed:

'_refine_ls_weighting_scheme' value 'calc
w=1/[\s^2^(Fo^2^)+(0.0251P)^2^+0.4049P] where P=(Fo^2^+2Fc^2^)/3' was
changed to 'calc'. New tag '_refine_ls_weighting_details' was
created. The value of the new tag was set to
'w=1/[\s^2^(Fo^2^)+(0.0251P)^2^+0.4049P] where P=(Fo^2^+2Fc^2^)/3'.

Automatic conversion script
Id: cif_fix_values 3143 2015-03-26 13:38:13Z robertas 
;
_cod_database_code 4307506

loop_
_symmetry_equiv_pos_as_xyz
'x, y, z'
'-x+1/2, -y, z+1/2'
'-x, y+1/2, -z+1/2'
'x+1/2, -y+1/2, -z'

loop_
_atom_site_label
_atom_site_type_symbol
_atom_site_fract_x
_atom_site_fract_y
_atom_site_fract_z
_atom_site_U_iso_or_equiv
_atom_site_adp_type
_atom_site_occupancy
_atom_site_calc_flag
_atom_site_refinement_flags
_atom_site_disorder_assembly
_atom_site_disorder_group
Fe1 Fe 0.58047(2) 0.237681(13) 0.826277(9) 0.00972(4) Uani 1 d . . .
N1 N 0.53832(15) 0.39624(8) 0.86611(6) 0.0108(2) Uani 1 d . . .
C2 C 0.47466(18) 0.45407(10) 0.80294(7) 0.0121(2) Uani 1 d . . .
H2A H 0.4699 0.5287 0.8141 0.015 Uiso 1 calc R . .
H2B H 0.3521 0.4312 0.7909 0.015 Uiso 1 calc R . .
C3 C 0.59731(19) 0.43704(9) 0.73967(7) 0.0126(2) Uani 1 d . . .
H3A H 0.5385 0.4640 0.6967 0.015 Uiso 1 calc R . .
H3B H 0.7097 0.4761 0.7467 0.015 Uiso 1 calc R . .
N4 N 0.64044(15) 0.32515(8) 0.72937(6) 0.0104(2) Uani 1 d . . .
C5 C 0.83558(17) 0.30978(10) 0.71670(7) 0.0125(2) Uani 1 d . . .
H5A H 0.8768 0.3569 0.6790 0.015 Uiso 1 calc R . .
H5B H 0.8579 0.2380 0.7012 0.015 Uiso 1 calc R . .
C6 C 0.93860(18) 0.33144(10) 0.78436(7) 0.0131(2) Uani 1 d . . .
H6A H 1.0630 0.3063 0.7790 0.016 Uiso 1 calc R . .
H6B H 0.9433 0.4069 0.7923 0.016 Uiso 1 calc R . .
N7 N 0.85487(15) 0.28053(8) 0.84715(6) 0.0110(2) Uani 1 d . . .
C8 C 0.84217(18) 0.34989(10) 0.90937(7) 0.0128(2) Uani 1 d . . .
H8A H 0.9617 0.3787 0.9203 0.015 Uiso 1 calc R . .
H8B H 0.8008 0.3101 0.9509 0.015 Uiso 1 calc R . .
C9 C 0.71104(18) 0.43798(10) 0.89435(7) 0.0125(2) Uani 1 d . . .
H9A H 0.6880 0.4769 0.9383 0.015 Uiso 1 calc R . .
H9B H 0.7643 0.4860 0.8596 0.015 Uiso 1 calc R . .
C10 C 0.39602(19) 0.39400(10) 0.92170(7) 0.0127(2) Uani 1 d . . .
H10A H 0.4429 0.3551 0.9627 0.015 Uiso 1 calc R . .
H10B H 0.2927 0.3548 0.9029 0.015 Uiso 1 calc R . .
C11 C 0.32833(18) 0.49732(10) 0.94794(7) 0.0127(2) Uani 1 d . . .
C12 C 0.39486(19) 0.53980(10) 1.01043(7) 0.0147(3) Uani 1 d . . .
H12 H 0.4882 0.5055 1.0351 0.018 Uiso 1 calc R . .
C13 C 0.3260(2) 0.63167(11) 1.03689(8) 0.0169(3) Uani 1 d . . .
H13 H 0.3722 0.6597 1.0795 0.020 Uiso 1 calc R . .
C14 C 0.1893(2) 0.68283(11) 1.00115(8) 0.0175(3) Uani 1 d . . .
H14 H 0.1433 0.7460 1.0190 0.021 Uiso 1 calc R . .
C15 C 0.12043(19) 0.64090(11) 0.93916(8) 0.0167(3) Uani 1 d . . .
H15 H 0.0260 0.6749 0.9150 0.020 Uiso 1 calc R . .
C16 C 0.19014(18) 0.54913(11) 0.91274(7) 0.0144(3) Uani 1 d . . .
H16 H 0.1434 0.5212 0.8702 0.017 Uiso 1 calc R . .
C17 C 0.52671(17) 0.27625(10) 0.67478(7) 0.0136(2) Uani 1 d . . .
H17A H 0.5962 0.2219 0.6504 0.016 Uiso 1 calc R . .
H17B H 0.4923 0.3287 0.6393 0.016 Uiso 1 calc R . .
C18 C 0.35759(18) 0.22853(10) 0.70656(7) 0.0143(2) Uani 1 d . . .
O19 O 0.23624(14) 0.19977(8) 0.66855(6) 0.0213(2) Uani 1 d . . .
O20 O 0.35740(12) 0.21910(7) 0.77539(5) 0.01465(19) Uani 1 d . . .
C21 C 0.94180(19) 0.18020(10) 0.86253(7) 0.0152(3) Uani 1 d . . .
H21A H 0.9201 0.1609 0.9123 0.018 Uiso 1 calc R . .
H21B H 1.0726 0.1862 0.8554 0.018 Uiso 1 calc R . .
C22 C 0.86614(19) 0.09616(10) 0.81361(7) 0.0151(3) Uani 1 d . . .
O23 O 0.95106(15) 0.01806(8) 0.80231(6) 0.0257(3) Uani 1 d . . .
O24 O 0.70697(13) 0.11570(7) 0.78901(5) 0.01462(19) Uani 1 d . . .
N31 N 0.52137(18) 0.17610(9) 0.91870(6) 0.0169(2) Uani 1 d . . .
N32 N 0.44355(18) 0.09472(9) 0.92685(6) 0.0185(2) Uani 1 d . . .
N33 N 0.3680(3) 0.01962(12) 0.93735(8) 0.0362(4) Uani 1 d . . .

loop_
_atom_site_aniso_label
_atom_site_aniso_U_11
_atom_site_aniso_U_22
_atom_site_aniso_U_33
_atom_site_aniso_U_23
_atom_site_aniso_U_13
_atom_site_aniso_U_12
Fe1 0.01060(7) 0.00834(7) 0.01023(8) 0.00012(6) -0.00011(7) -0.00036(6)
N1 0.0116(5) 0.0105(5) 0.0103(5) 0.0006(4) 0.0003(4) 0.0007(4)
C2 0.0137(6) 0.0103(5) 0.0123(6) 0.0007(4) -0.0002(4) 0.0029(4)
C3 0.0156(6) 0.0090(5) 0.0132(6) 0.0015(4) 0.0012(5) 0.0012(5)
N4 0.0104(5) 0.0100(5) 0.0107(5) -0.0008(4) 0.0002(4) 0.0003(4)
C5 0.0120(6) 0.0132(6) 0.0123(6) -0.0001(5) 0.0022(5) -0.0005(5)
C6 0.0112(6) 0.0142(5) 0.0140(6) 0.0003(5) 0.0011(5) -0.0012(5)
N7 0.0121(5) 0.0095(5) 0.0115(5) -0.0006(4) -0.0004(4) 0.0015(4)
C8 0.0127(6) 0.0138(6) 0.0119(6) -0.0017(5) -0.0023(5) 0.0005(5)
C9 0.0132(6) 0.0114(6) 0.0129(6) -0.0017(5) -0.0016(5) -0.0004(5)
C10 0.0135(6) 0.0116(5) 0.0129(6) -0.0008(4) 0.0022(5) 0.0001(5)
C11 0.0132(6) 0.0113(6) 0.0137(6) -0.0003(5) 0.0038(5) -0.0001(5)
C12 0.0148(6) 0.0142(6) 0.0149(6) 0.0006(5) 0.0008(5) 0.0008(5)
C13 0.0207(7) 0.0153(6) 0.0146(6) -0.0023(5) 0.0025(5) -0.0016(5)
C14 0.0217(7) 0.0131(6) 0.0178(7) -0.0012(5) 0.0065(6) 0.0041(5)
C15 0.0166(7) 0.0163(6) 0.0171(6) 0.0020(5) 0.0033(5) 0.0043(5)
C16 0.0133(6) 0.0167(6) 0.0131(6) -0.0008(5) 0.0018(5) -0.0001(5)
C17 0.0145(5) 0.0161(6) 0.0102(5) -0.0013(5) -0.0023(5) -0.0009(4)
C18 0.0144(5) 0.0126(6) 0.0159(6) -0.0011(5) -0.0013(5) 0.0021(5)
O19 0.0173(5) 0.0260(5) 0.0206(5) 0.0000(4) -0.0065(4) -0.0047(4)
O20 0.0116(4) 0.0183(5) 0.0141(4) 0.0004(4) -0.0005(3) -0.0025(4)
C21 0.0147(7) 0.0135(6) 0.0175(6) 0.0001(5) -0.0037(5) 0.0036(5)
C22 0.0183(6) 0.0121(6) 0.0150(6) 0.0009(5) 0.0012(5) 0.0023(5)
O23 0.0271(6) 0.0172(5) 0.0328(6) -0.0072(4) -0.0022(5) 0.0095(4)
O24 0.0160(5) 0.0108(4) 0.0170(5) -0.0021(4) -0.0006(4) 0.0013(4)
N31 0.0256(6) 0.0122(5) 0.0130(5) 0.0012(4) 0.0031(5) -0.0010(4)
N32 0.0245(7) 0.0188(6) 0.0123(5) -0.0004(4) 0.0040(5) -0.0020(5)
N33 0.0558(11) 0.0296(8) 0.0232(7) 0.0007(6) 0.0086(7) -0.0182(7)

loop_
_atom_type_symbol
_atom_type_description
_atom_type_scat_dispersion_real
_atom_type_scat_dispersion_imag
_atom_type_scat_source
C C 0.0033 0.0016 'International Tables Vol C Tables 4.2.6.8 and 6.1.1.4'
H H 0.0000 0.0000 'International Tables Vol C Tables 4.2.6.8 and 6.1.1.4'
N N 0.0061 0.0033 'International Tables Vol C Tables 4.2.6.8 and 6.1.1.4'
O O 0.0106 0.0060 'International Tables Vol C Tables 4.2.6.8 and 6.1.1.4'
Fe Fe 0.3463 0.8444 'International Tables Vol C Tables 4.2.6.8 and 6.1.1.4'

loop_
_geom_angle_atom_site_label_1
_geom_angle_atom_site_label_2
_geom_angle_atom_site_label_3
_geom_angle
_geom_angle_site_symmetry_1
_geom_angle_site_symmetry_3
_geom_angle_publ_flag
O20 Fe1 O24 97.72(4) . . ?
O20 Fe1 N31 101.46(5) . . ?
O24 Fe1 N31 95.82(5) . . ?
O20 Fe1 N7 159.70(4) . . ?
O24 Fe1 N7 79.43(4) . . ?
N31 Fe1 N7 98.83(5) . . ?
O20 Fe1 N4 79.87(4) . . ?
O24 Fe1 N4 90.90(4) . . ?
N31 Fe1 N4 172.88(5) . . ?
N7 Fe1 N4 80.08(4) . . ?
O20 Fe1 N1 99.36(4) . . ?
O24 Fe1 N1 159.22(4) . . ?
N31 Fe1 N1 92.31(4) . . ?
N7 Fe1 N1 80.45(4) . . ?
N4 Fe1 N1 80.57(4) . . ?
C2 N1 C10 110.40(10) . . ?
C2 N1 C9 112.38(10) . . ?
C10 N1 C9 111.55(10) . . ?
C2 N1 Fe1 103.77(7) . . ?
C10 N1 Fe1 108.88(8) . . ?
C9 N1 Fe1 109.54(8) . . ?
N1 C2 C3 111.55(10) . . ?
N4 C3 C2 111.83(10) . . ?
C17 N4 C5 113.05(10) . . ?
C17 N4 C3 112.42(10) . . ?
C5 N4 C3 111.14(10) . . ?
C17 N4 Fe1 104.23(7) . . ?
C5 N4 Fe1 105.33(8) . . ?
C3 N4 Fe1 110.18(8) . . ?
N4 C5 C6 109.53(10) . . ?
N7 C6 C5 112.17(11) . . ?
C21 N7 C8 113.71(10) . . ?
C21 N7 C6 111.06(10) . . ?
C8 N7 C6 113.04(10) . . ?
C21 N7 Fe1 103.11(8) . . ?
C8 N7 Fe1 103.89(8) . . ?
C6 N7 Fe1 111.34(8) . . ?
N7 C8 C9 110.12(10) . . ?
N1 C9 C8 110.42(10) . . ?
N1 C10 C11 116.82(11) . . ?
C12 C11 C16 118.52(13) . . ?
C12 C11 C10 120.49(12) . . ?
C16 C11 C10 120.86(13) . . ?
C13 C12 C11 120.73(13) . . ?
C12 C13 C14 120.21(13) . . ?
C15 C14 C13 119.71(13) . . ?
C16 C15 C14 119.90(13) . . ?
C15 C16 C11 120.93(13) . . ?
N4 C17 C18 111.80(11) . . ?
O19 C18 O20 124.08(13) . . ?
O19 C18 C17 120.39(12) . . ?
O20 C18 C17 115.50(11) . . ?
C18 O20 Fe1 118.84(9) . . ?
N7 C21 C22 109.93(10) . . ?
O23 C22 O24 125.20(13) . . ?
O23 C22 C21 120.29(13) . . ?
O24 C22 C21 114.48(11) . . ?
C22 O24 Fe1 117.72(9) . . ?
N32 N31 Fe1 124.81(10) . . ?
N33 N32 N31 177.02(15) . . ?

loop_
_geom_bond_atom_site_label_1
_geom_bond_atom_site_label_2
_geom_bond_distance
_geom_bond_site_symmetry_2
_geom_bond_publ_flag
Fe1 O20 1.9411(10) . ?
Fe1 O24 1.9723(10) . ?
Fe1 N31 1.9753(12) . ?
Fe1 N7 2.1610(12) . ?
Fe1 N4 2.2046(11) . ?
Fe1 N1 2.2110(11) . ?
N1 C2 1.4905(16) . ?
N1 C10 1.4975(17) . ?
N1 C9 1.4984(17) . ?
C2 C3 1.5257(18) . ?
C3 N4 1.4977(16) . ?
N4 C17 1.4814(16) . ?
N4 C5 1.4913(17) . ?
C5 C6 1.5222(18) . ?
C6 N7 1.4978(16) . ?
N7 C21 1.4820(16) . ?
N7 C8 1.4858(17) . ?
C8 C9 1.5309(18) . ?
C10 C11 1.5149(18) . ?
C11 C12 1.3976(19) . ?
C11 C16 1.4008(19) . ?
C12 C13 1.3903(19) . ?
C13 C14 1.393(2) . ?
C14 C15 1.393(2) . ?
C15 C16 1.3912(19) . ?
C17 C18 1.5305(19) . ?
C18 O19 1.2168(16) . ?
C18 O20 1.3106(16) . ?
C21 C22 1.5379(19) . ?
C22 O23 1.2135(16) . ?
C22 O24 1.3025(16) . ?
N31 N32 1.2139(17) . ?
N32 N33 1.1422(19) . ?
